data_7241814
loop_
_publ_author_name
'Chahine, Ali Y.'
'Turner, David R.'
'Batten, Stuart R.'

_publ_section_title
;
 Crystal engineering of coordination polymers using flexible
 tetracarboxylate linkers with embedded cyclohexyldiamine cores
;
_journal_issue 3
_journal_name_full CrystEngComm
_journal_page_first 569
_journal_page_last 590
_journal_paper_doi 10.1039/D0CE01620A
_journal_volume 23
_journal_year 2021
_chemical_formula_moiety 'C42.5 H44.5 Co K2 N3.5 O9.5'
_chemical_formula_sum 'C42.5 H44.5 Co K2 N3.5 O9.5'
_chemical_formula_weight 893.44
_space_group_crystal_system monoclinic
_space_group_IT_number 15
_space_group_name_Hall '-C 2yc'
_space_group_name_H-M_alt 'C 1 2/c 1'
_atom_sites_solution_hydrogens geom
_audit_creation_date 2020-04-19
_audit_creation_method
;
Olex2 1.3
(compiled 2020.02.04 svn.rd84adfe8 for OlexSys, GUI svn.r6032)
;
_audit_update_record
;
2020-11-06 deposited with the CCDC.	2020-11-26 downloaded from the CCDC.
;
_cell_angle_alpha 90
_cell_angle_beta 100.76(3)
_cell_angle_gamma 90
_cell_formula_units_Z 8
_cell_length_a 32.349(7)
_cell_length_b 12.005(2)
_cell_length_c 26.750(5)
_cell_measurement_reflns_used 14245
_cell_measurement_temperature 100(2)
_cell_measurement_theta_max 32.208
_cell_measurement_theta_min 1.550
_cell_volume 10206(4)
_computing_cell_refinement 'XDS (Kabsch, 1993)'
_computing_data_collection 'AS QEGUI'
_computing_data_reduction 'XDS (Kabsch, 1993)'
_computing_molecular_graphics 'Olex2 1.3 (Dolomanov et al., 2009)'
_computing_publication_material 'Olex2 1.3 (Dolomanov et al., 2009)'
_computing_structure_refinement 'SHELXL 2018/3 (Sheldrick, 2015)'
_computing_structure_solution 'SHELXT 2018/2 (Sheldrick, 2018)'
_diffrn_ambient_temperature 100(2)
_diffrn_measured_fraction_theta_full 0.960
_diffrn_measured_fraction_theta_max 0.790
_diffrn_measurement_device_type 'Dectris Eiger 16M'
_diffrn_measurement_method 'Omega Scan'
_diffrn_radiation_monochromator 'Silicon Double Crystal'
_diffrn_radiation_type Synchrotron
_diffrn_radiation_wavelength 0.71073
_diffrn_reflns_av_R_equivalents 0.0904
_diffrn_reflns_av_unetI/netI 0.0566
_diffrn_reflns_Laue_measured_fraction_full 0.960
_diffrn_reflns_Laue_measured_fraction_max 0.790
_diffrn_reflns_limit_h_max 47
_diffrn_reflns_limit_h_min -47
_diffrn_reflns_limit_k_max 16
_diffrn_reflns_limit_k_min -16
_diffrn_reflns_limit_l_max 37
_diffrn_reflns_limit_l_min -37
_diffrn_reflns_number 87115
_diffrn_reflns_point_group_measured_fraction_full 0.960
_diffrn_reflns_point_group_measured_fraction_max 0.790
_diffrn_reflns_theta_full 25.242
_diffrn_reflns_theta_max 32.208
_diffrn_reflns_theta_min 1.550
_diffrn_source 'MX2 Beamline Australian Synchrotron'
_diffrn_standards_number 0
_exptl_absorpt_coefficient_mu 0.549
_exptl_absorpt_correction_type multi-scan
_exptl_absorpt_process_details 'XDS (Kabsch, 1993)'
_exptl_crystal_colour pink
_exptl_crystal_density_diffrn 1.163
_exptl_crystal_description plate
_exptl_crystal_F_000 3720
_exptl_crystal_size_max 0.2
_exptl_crystal_size_mid 0.1
_exptl_crystal_size_min 0.05
_exptl_transmission_factor_max 0.4346
_exptl_transmission_factor_min 0.2728
_refine_diff_density_max 1.478
_refine_diff_density_min -0.573
_refine_diff_density_rms 0.129
_refine_ls_extinction_method none
_refine_ls_goodness_of_fit_ref 1.223
_refine_ls_hydrogen_treatment constr
_refine_ls_matrix_type full
_refine_ls_number_parameters 609
_refine_ls_number_reflns 14245
_refine_ls_number_restraints 11
_refine_ls_restrained_S_all 1.223
_refine_ls_R_factor_all 0.1514
_refine_ls_R_factor_gt 0.1093
_refine_ls_shift/su_max 0.002
_refine_ls_shift/su_mean 0.000
_refine_ls_structure_factor_coef Fsqd
_refine_ls_weighting_details 'w=1/[\s^2^(Fo^2^)+(0.2000P)^2^] where P=(Fo^2^+2Fc^2^)/3'
_refine_ls_weighting_scheme calc
_refine_ls_wR_factor_gt 0.3293
_refine_ls_wR_factor_ref 0.3634
_reflns_Friedel_coverage 0.000
_reflns_number_gt 8114
_reflns_number_total 14245
_reflns_threshold_expression 'I > 2\s(I)'
_cod_data_source_file d0ce01620a2.cif
_cod_data_source_block 14
_cod_depositor_comments
;
The following automatic conversions were performed:

data item '_exptl_absorpt_correction_type' value 'Multi-Scan' was
changed to 'multi-scan' in accordance with the
/home/data/users/saulius/crontab/automatic-downloads/rss-feeds/RSC/lib/dictionaries/cif_core.dic
dictionary named 'cif_core.dic' version 2.4.2 last updated on
2011-04-26.

Automatic conversion script
Id: cif_fix_values 7556 2019-12-06 15:28:31Z antanas 

 Adding full bibliography for 7241796--7241816.cif.
;
_cod_original_formula_sum 'C42.50 H44.50 Co K2 N3.50 O9.50'
_cod_database_code 7241814
_shelx_shelxl_version_number 2018/3
_shelx_space_group_comment
;
The symmetry employed for this shelxl refinement is uniquely defined
by the following loop, which should always be used as a source of
symmetry information in preference to the above space-group names.
They are only intended as comments.
;
_olex2_refinement_description
;
1. Fixed Uiso
 At 1.2 times of:
  All C(H) groups, All C(H,H) groups
 At 1.5 times of:
  All C(H,H,H) groups
2. Restrained distances
 N4B-C39B
 1.25 with sigma of 0.02
 N4B-C41B
 1.3 with sigma of 0.02
 O10B-C39B
 1.2 with sigma of 0.02
 N3-C42A
 1.5 with sigma of 0.02
 N4B-C40A
 1.5 with sigma of 0.02
3. Uiso/Uaniso restraints and constraints
Uanis(C42A) \\sim Ueq: with sigma of 0.1 and sigma for terminal atoms of 0.2
4. Others
 Fixed Sof: O9(0.5) N3(0.5) C40A(0.5) H40A(0.5) H40B(0.5) H40C(0.5) C42(0.5)
 H42(0.5) C43(0.5) H43A(0.5) H43B(0.5) H43C(0.5) O10B(0.5) N4B(0.5) C39B(0.5)
 H39B(0.5) C41B(0.5) H41A(0.5) H41B(0.5) H41C(0.5) C42A(0.25) H42A(0.25)
 H42B(0.25) H42C(0.25) O10A(0.5) N4A(0.5) C39A(0.5) H39A(0.5) C41A(0.5)
 H41D(0.5) H41E(0.5) H41F(0.5) C42B(0.25) H42D(0.25) H42F(0.25) H42E(0.25)
 C40B(0.5) H40D(0.5) H40E(0.5) H40F(0.5)
5.a Ternary CH refined with riding coordinates:
 C9(H9), C12(H12)
5.b Secondary CH2 refined with riding coordinates:
 C8(H8A,H8B), C10(H10A,H10B), C11(H11A,H11B), C13(H13A,H13B), C14(H14A,H14B),
 C15(H15A,H15B), C23(H23A,H23B), C31(H31A,H31B)
5.c Me refined with riding coordinates:
 C42A(H42A,H42B,H42C), C42B(H42D,H42F,H42E)
5.d Aromatic/amide H refined with riding coordinates:
 C3(H3), C4(H4), C6(H6), C7(H7), C17(H17), C18(H18), C20(H20), C21(H21),
 C25(H25), C26(H26), C28(H28), C29(H29), C33(H33), C34(H34), C36(H36), C37(H37),
  C42(H42), C39B(H39B), C39A(H39A)
5.e Idealised Me refined as rotating group:
 C40A(H40A,H40B,H40C), C43(H43A,H43B,H43C), C41B(H41A,H41B,H41C), C41A(H41D,
 H41E,H41F), C40B(H40D,H40E,H40F)
;
_olex2_submission_special_instructions 'No special instructions were received'

loop_
_space_group_symop_operation_xyz
'x, y, z'
'-x, y, -z+1/2'
'x+1/2, y+1/2, z'
'-x+1/2, y+1/2, -z+1/2'
'-x, -y, -z'
'x, -y, z-1/2'
'-x+1/2, -y+1/2, -z'
'x+1/2, -y+1/2, z-1/2'

loop_
_atom_site_label
_atom_site_type_symbol
_atom_site_fract_x
_atom_site_fract_y
_atom_site_fract_z
_atom_site_U_iso_or_equiv
_atom_site_adp_type
_atom_site_occupancy
_atom_site_site_symmetry_order
_atom_site_calc_flag
_atom_site_refinement_flags_posn
_atom_site_refinement_flags_adp
_atom_site_refinement_flags_occupancy
_atom_site_disorder_assembly
_atom_site_disorder_group
Co1 Co 0.78774(2) 0.45812(5) 0.73050(2) 0.0515(2) Uani 1 1 d . . . . .
K1 K 0.75656(4) 0.31054(9) 0.32820(4) 0.0611(3) Uani 1 1 d . . . . .
K2 K 0.30748(4) 0.68926(11) 0.80154(5) 0.0732(4) Uani 1 1 d . . . . .
O1 O 0.72792(11) 0.4872(3) 0.26789(13) 0.0625(8) Uani 1 1 d . . . . .
O2 O 0.74871(10) 0.6571(3) 0.25356(12) 0.0529(7) Uani 1 1 d . . . . .
O3 O 0.31700(11) 0.9459(3) 0.28746(13) 0.0625(8) Uani 1 1 d . . . . .
O4 O 0.33883(13) 1.0987(3) 0.33024(15) 0.0741(10) Uani 1 1 d . . . . .
O5 O 0.32636(11) 0.7288(3) 0.70857(15) 0.0670(9) Uani 1 1 d . . . . .
O6 O 0.33714(10) 0.9111(3) 0.70007(13) 0.0597(8) Uani 1 1 d . . . . .
O7 O 0.75763(11) 0.5524(3) 0.67345(12) 0.0615(8) Uani 1 1 d . . . . .
O8 O 0.73853(13) 0.3933(3) 0.63238(14) 0.0709(9) Uani 1 1 d . . . . .
O9 O 0.3749(3) 0.5582(8) 0.8325(4) 0.087(2) Uani 0.5 1 d . . P . .
N1 N 0.61520(12) 0.7285(3) 0.43984(14) 0.0537(8) Uani 1 1 d . . . . .
N2 N 0.46003(12) 0.7550(3) 0.51849(14) 0.0570(9) Uani 1 1 d . . . . .
N3 N 0.4249(4) 0.4605(11) 0.8027(5) 0.103(4) Uani 0.5 1 d D . P . .
C1 C 0.72429(14) 0.5902(4) 0.27204(16) 0.0529(10) Uani 1 1 d . . . . .
C2 C 0.69257(14) 0.6373(4) 0.30018(17) 0.0533(10) Uani 1 1 d . . . . .
C3 C 0.68110(15) 0.7495(4) 0.29582(18) 0.0548(10) Uani 1 1 d . . . . .
H3 H 0.692775 0.795589 0.274197 0.066 Uiso 1 1 calc R U . . .
C4 C 0.65250(15) 0.7932(4) 0.32334(18) 0.0557(10) Uani 1 1 d . . . . .
H4 H 0.644932 0.867929 0.319749 0.067 Uiso 1 1 calc R U . . .
C5 C 0.63493(15) 0.7249(4) 0.35660(18) 0.0554(10) Uani 1 1 d . . . . .
C6 C 0.6469(2) 0.6147(5) 0.3611(2) 0.0732(15) Uani 1 1 d . . . . .
H6 H 0.635734 0.569029 0.383355 0.088 Uiso 1 1 calc R U . . .
C7 C 0.67546(18) 0.5693(5) 0.3333(2) 0.0682(13) Uani 1 1 d . . . . .
H7 H 0.682904 0.494453 0.336829 0.082 Uiso 1 1 calc R U . . .
C8 C 0.60489(15) 0.7711(4) 0.38778(18) 0.0569(10) Uani 1 1 d . . . . .
H8A H 0.606508 0.851744 0.388191 0.068 Uiso 1 1 calc R U . . .
H8B H 0.576353 0.749897 0.372642 0.068 Uiso 1 1 calc R U . . .
C9 C 0.58141(14) 0.7330(4) 0.46967(17) 0.0516(9) Uani 1 1 d . . . . .
H9 H 0.594058 0.712966 0.504708 0.062 Uiso 1 1 calc R U . . .
C10 C 0.56053(15) 0.8470(4) 0.47193(19) 0.0553(10) Uani 1 1 d . . . . .
H10A H 0.546480 0.868592 0.438053 0.066 Uiso 1 1 calc R U . . .
H10B H 0.581856 0.902429 0.484124 0.066 Uiso 1 1 calc R U . . .
C11 C 0.52789(15) 0.8427(4) 0.50812(19) 0.0575(10) Uani 1 1 d . . . . .
H11A H 0.542017 0.824488 0.542396 0.069 Uiso 1 1 calc R U . . .
H11B H 0.514533 0.914869 0.508919 0.069 Uiso 1 1 calc R U . . .
C12 C 0.49445(14) 0.7536(4) 0.48864(17) 0.0532(10) Uani 1 1 d . . . . .
H12 H 0.481696 0.775059 0.453828 0.064 Uiso 1 1 calc R U . . .
C13 C 0.51458(15) 0.6407(4) 0.48492(19) 0.0561(10) Uani 1 1 d . . . . .
H13A H 0.493008 0.587002 0.471265 0.067 Uiso 1 1 calc R U . . .
H13B H 0.527780 0.616086 0.518672 0.067 Uiso 1 1 calc R U . . .
C14 C 0.54754(15) 0.6450(4) 0.45082(19) 0.0574(10) Uani 1 1 d . . . . .
H14A H 0.533906 0.662661 0.416283 0.069 Uiso 1 1 calc R U . . .
H14B H 0.560720 0.572526 0.450476 0.069 Uiso 1 1 calc R U . . .
C15 C 0.42110(15) 0.7062(4) 0.4898(2) 0.0594(11) Uani 1 1 d . . . . .
H15A H 0.401495 0.694049 0.512635 0.071 Uiso 1 1 calc R U . . .
H15B H 0.427421 0.634395 0.476389 0.071 Uiso 1 1 calc R U . . .
C16 C 0.40061(14) 0.7804(4) 0.44619(18) 0.0560(10) Uani 1 1 d . . . . .
C17 C 0.39779(17) 0.8930(5) 0.45423(19) 0.0660(12) Uani 1 1 d . . . . .
H17 H 0.409433 0.922872 0.485796 0.079 Uiso 1 1 calc R U . . .
C18 C 0.37742(19) 0.9638(4) 0.4151(2) 0.0693(13) Uani 1 1 d . . . . .
H18 H 0.375824 1.039867 0.421078 0.083 Uiso 1 1 calc R U . . .
C19 C 0.35986(15) 0.9208(4) 0.36800(18) 0.0586(11) Uani 1 1 d . . . . .
C20 C 0.36286(16) 0.8058(4) 0.36053(19) 0.0611(11) Uani 1 1 d . . . . .
H20 H 0.351098 0.775227 0.329135 0.073 Uiso 1 1 calc R U . . .
C21 C 0.38282(16) 0.7370(4) 0.39866(19) 0.0615(11) Uani 1 1 d . . . . .
H21 H 0.384479 0.660982 0.392698 0.074 Uiso 1 1 calc R U . . .
C22 C 0.33715(15) 0.9957(5) 0.32579(19) 0.0610(11) Uani 1 1 d . . . . .
C23 C 0.47184(16) 0.7049(5) 0.56916(19) 0.0606(11) Uani 1 1 d . . . . .
H23A H 0.499659 0.730523 0.584952 0.073 Uiso 1 1 calc R U . . .
H23B H 0.472904 0.624503 0.565893 0.073 Uiso 1 1 calc R U . . .
C24 C 0.44003(15) 0.7360(4) 0.60326(18) 0.0571(10) Uani 1 1 d . . . . .
C25 C 0.42784(16) 0.8456(5) 0.60928(19) 0.0618(11) Uani 1 1 d . . . . .
H25 H 0.439513 0.902836 0.593010 0.074 Uiso 1 1 calc R U . . .
C26 C 0.39816(16) 0.8706(4) 0.6396(2) 0.0603(11) Uani 1 1 d . . . . .
H26 H 0.390672 0.944432 0.643613 0.072 Uiso 1 1 calc R U . . .
C27 C 0.37979(15) 0.7871(4) 0.66375(18) 0.0576(10) Uani 1 1 d . . . . .
C28 C 0.39343(19) 0.6761(5) 0.6591(2) 0.0710(14) Uani 1 1 d . . . . .
H28 H 0.382599 0.619250 0.676461 0.085 Uiso 1 1 calc R U . . .
C29 C 0.42282(18) 0.6513(5) 0.6289(2) 0.0708(13) Uani 1 1 d . . . . .
H29 H 0.431107 0.577860 0.625788 0.085 Uiso 1 1 calc R U . . .
C30 C 0.34518(14) 0.8095(4) 0.69332(18) 0.0543(10) Uani 1 1 d . . . . .
C31 C 0.65488(15) 0.7751(4) 0.4680(2) 0.0600(11) Uani 1 1 d . . . . .
H31A H 0.649154 0.846850 0.481893 0.072 Uiso 1 1 calc R U . . .
H31B H 0.673864 0.787395 0.444389 0.072 Uiso 1 1 calc R U . . .
C32 C 0.67651(16) 0.7010(4) 0.51095(19) 0.0586(11) Uani 1 1 d . . . . .
C33 C 0.66741(17) 0.5875(4) 0.5133(2) 0.0636(12) Uani 1 1 d . . . . .
H33 H 0.647494 0.555747 0.487733 0.076 Uiso 1 1 calc R U . . .
C34 C 0.68731(17) 0.5215(5) 0.55287(19) 0.0639(12) Uani 1 1 d . . . . .
H34 H 0.680266 0.446668 0.554395 0.077 Uiso 1 1 calc R U . . .
C35 C 0.71858(16) 0.5690(4) 0.59108(17) 0.0580(11) Uani 1 1 d . . . . .
C36 C 0.72809(18) 0.6802(5) 0.58867(19) 0.0648(12) Uani 1 1 d . . . . .
H36 H 0.748755 0.711905 0.613420 0.078 Uiso 1 1 calc R U . . .
C37 C 0.70672(19) 0.7449(5) 0.5492(2) 0.0704(13) Uani 1 1 d . . . . .
H37 H 0.712977 0.820472 0.548395 0.084 Uiso 1 1 calc R U . . .
C38 C 0.73950(15) 0.4966(5) 0.63461(17) 0.0579(10) Uani 1 1 d . . . . .
C40A C 0.8006(14) 0.4387(18) 0.5215(18) 0.17(2) Uani 0.5 1 d D . P A 1
H40A H 0.828208 0.468897 0.522498 0.254 Uiso 0.5 1 calc R U P A 1
H40B H 0.793443 0.443775 0.554666 0.254 Uiso 0.5 1 calc R U P A 1
H40C H 0.780525 0.480078 0.497587 0.254 Uiso 0.5 1 calc R U P A 1
C42 C 0.3872(4) 0.4982(13) 0.8014(5) 0.085(4) Uani 0.5 1 d . . P B .
H42 H 0.367135 0.477179 0.773373 0.102 Uiso 0.5 1 calc R U P . .
C43 C 0.4575(5) 0.475(2) 0.8506(7) 0.134(8) Uani 0.5 1 d . . P B .
H43A H 0.475962 0.411777 0.855075 0.201 Uiso 0.5 1 calc R U P . .
H43B H 0.443796 0.481631 0.879298 0.201 Uiso 0.5 1 calc R U P . .
H43C H 0.473605 0.541342 0.847790 0.201 Uiso 0.5 1 calc R U P . .
O10B O 0.7713(4) 0.3769(9) 0.4253(4) 0.080(3) Uani 0.5 1 d D . P A 1
N4B N 0.7999(4) 0.3192(11) 0.5054(4) 0.067(3) Uani 0.5 1 d D . P A 1
C39B C 0.7847(4) 0.3065(12) 0.4573(4) 0.077(3) Uani 0.5 1 d D . P A 1
H39B H 0.783785 0.233479 0.445502 0.092 Uiso 0.5 1 calc R U P A 1
C41B C 0.8156(4) 0.2385(11) 0.5396(5) 0.084(3) Uani 0.5 1 d D . P A 1
H41A H 0.797795 0.230948 0.564373 0.126 Uiso 0.5 1 calc R U P A 1
H41B H 0.843476 0.258746 0.556423 0.126 Uiso 0.5 1 calc R U P A 1
H41C H 0.816647 0.168977 0.522161 0.126 Uiso 0.5 1 calc R U P A 1
C42A C 0.4338(14) 0.370(3) 0.7684(16) 0.139(19) Uani 0.25 1 d D U P B 1
H42A H 0.463426 0.353821 0.775160 0.209 Uiso 0.25 1 calc R U P B 1
H42B H 0.418420 0.304438 0.774181 0.209 Uiso 0.25 1 calc R U P B 1
H42C H 0.425450 0.393300 0.733645 0.209 Uiso 0.25 1 calc R U P B 1
O10A O 0.7504(5) 0.4094(12) 0.4154(5) 0.102(4) Uani 0.5 1 d . . P A 2
N4A N 0.7873(4) 0.3799(15) 0.4967(4) 0.074(3) Uani 0.5 1 d . . P A 2
C39A C 0.7626(4) 0.4416(10) 0.4592(5) 0.076(3) Uani 0.5 1 d . . P A 2
H39A H 0.754583 0.512574 0.467637 0.091 Uiso 0.5 1 calc R U P A 2
C41A C 0.8003(5) 0.2637(19) 0.4871(8) 0.098(5) Uani 0.5 1 d . . P A 2
H41D H 0.776872 0.214227 0.486549 0.148 Uiso 0.5 1 calc R U P A 2
H41E H 0.822988 0.241536 0.513774 0.148 Uiso 0.5 1 calc R U P A 2
H41F H 0.809389 0.260463 0.455014 0.148 Uiso 0.5 1 calc R U P A 2
C42B C 0.4369(15) 0.425(3) 0.759(2) 0.17(3) Uani 0.25 1 d . . P B 2
H42D H 0.465512 0.399951 0.766019 0.248 Uiso 0.25 1 calc R U P B 2
H42F H 0.418949 0.365245 0.744029 0.248 Uiso 0.25 1 calc R U P B 2
H42E H 0.434463 0.485922 0.734816 0.248 Uiso 0.25 1 calc R U P B 2
C40B C 0.8008(8) 0.432(2) 0.5430(12) 0.100(8) Uani 0.5 1 d . . P A 2
H40D H 0.789605 0.505957 0.541802 0.150 Uiso 0.5 1 calc R U P A 2
H40E H 0.830979 0.434897 0.550016 0.150 Uiso 0.5 1 calc R U P A 2
H40F H 0.791203 0.390349 0.569349 0.150 Uiso 0.5 1 calc R U P A 2

loop_
_atom_site_aniso_label
_atom_site_aniso_U_11
_atom_site_aniso_U_22
_atom_site_aniso_U_33
_atom_site_aniso_U_23
_atom_site_aniso_U_13
_atom_site_aniso_U_12
Co1 0.0554(4) 0.0502(4) 0.0513(4) 0.0010(2) 0.0163(3) 0.0009(2)
K1 0.0700(6) 0.0539(6) 0.0610(6) 0.0026(4) 0.0166(5) -0.0025(4)
K2 0.0799(8) 0.0666(7) 0.0753(7) 0.0066(5) 0.0200(6) -0.0017(5)
O1 0.077(2) 0.0524(19) 0.0641(19) 0.0007(14) 0.0301(17) 0.0019(15)
O2 0.0567(16) 0.0535(17) 0.0528(16) -0.0002(13) 0.0216(14) -0.0018(13)
O3 0.071(2) 0.061(2) 0.0557(18) 0.0019(14) 0.0119(16) 0.0014(15)
O4 0.082(2) 0.065(2) 0.069(2) 0.0010(17) -0.0007(19) 0.0034(18)
O5 0.070(2) 0.059(2) 0.081(2) 0.0002(17) 0.0352(18) -0.0010(16)
O6 0.0594(17) 0.0570(19) 0.0680(19) 0.0008(15) 0.0255(16) -0.0010(14)
O7 0.0662(19) 0.065(2) 0.0525(17) 0.0028(14) 0.0097(15) 0.0036(15)
O8 0.094(3) 0.056(2) 0.0597(19) 0.0037(15) 0.0061(18) 0.0069(17)
O9 0.095(6) 0.081(6) 0.080(5) 0.007(4) 0.004(5) 0.029(5)
N1 0.0550(19) 0.058(2) 0.0512(19) 0.0076(16) 0.0176(16) 0.0051(16)
N2 0.0542(19) 0.064(2) 0.056(2) 0.0070(17) 0.0190(17) 0.0051(16)
N3 0.095(8) 0.099(9) 0.104(9) -0.043(7) -0.012(7) 0.011(6)
C1 0.056(2) 0.057(3) 0.047(2) 0.0038(17) 0.0114(19) 0.0023(18)
C2 0.057(2) 0.054(2) 0.052(2) 0.0014(18) 0.0202(19) -0.0041(18)
C3 0.059(2) 0.057(3) 0.053(2) 0.0064(18) 0.022(2) -0.0013(19)
C4 0.057(2) 0.054(2) 0.059(2) 0.0092(19) 0.017(2) 0.0015(18)
C5 0.059(2) 0.056(3) 0.054(2) 0.0057(19) 0.018(2) 0.0006(19)
C6 0.095(4) 0.057(3) 0.082(3) 0.014(2) 0.055(3) 0.006(3)
C7 0.081(3) 0.057(3) 0.074(3) 0.005(2) 0.034(3) 0.005(2)
C8 0.057(2) 0.063(3) 0.055(2) 0.011(2) 0.022(2) 0.007(2)
C9 0.059(2) 0.049(2) 0.048(2) 0.0042(17) 0.0147(19) 0.0019(17)
C10 0.063(2) 0.044(2) 0.062(3) 0.0004(18) 0.021(2) 0.0001(18)
C11 0.065(3) 0.051(2) 0.060(2) 0.0033(19) 0.020(2) 0.0043(19)
C12 0.057(2) 0.057(3) 0.049(2) 0.0041(17) 0.0181(19) 0.0033(18)
C13 0.062(2) 0.050(2) 0.061(3) 0.0031(19) 0.023(2) -0.0011(19)
C14 0.063(2) 0.050(2) 0.064(3) -0.0009(19) 0.024(2) 0.0007(19)
C15 0.059(2) 0.058(3) 0.064(3) 0.008(2) 0.018(2) 0.002(2)
C16 0.053(2) 0.056(3) 0.059(2) 0.0008(19) 0.010(2) -0.0014(18)
C17 0.073(3) 0.066(3) 0.054(2) 0.001(2) -0.001(2) 0.002(2)
C18 0.083(3) 0.055(3) 0.065(3) -0.005(2) 0.000(3) 0.005(2)
C19 0.058(2) 0.062(3) 0.057(2) 0.002(2) 0.013(2) 0.000(2)
C20 0.066(3) 0.061(3) 0.056(2) -0.009(2) 0.010(2) 0.000(2)
C21 0.068(3) 0.052(3) 0.066(3) -0.001(2) 0.015(2) 0.004(2)
C22 0.056(2) 0.066(3) 0.059(3) 0.005(2) 0.005(2) 0.003(2)
C23 0.062(3) 0.063(3) 0.059(3) 0.004(2) 0.016(2) 0.003(2)
C24 0.059(2) 0.061(3) 0.055(2) 0.008(2) 0.018(2) 0.005(2)
C25 0.070(3) 0.061(3) 0.059(3) 0.007(2) 0.023(2) -0.004(2)
C26 0.064(3) 0.052(3) 0.068(3) 0.001(2) 0.020(2) 0.001(2)
C27 0.063(2) 0.056(3) 0.056(2) 0.0017(19) 0.018(2) -0.002(2)
C28 0.080(3) 0.059(3) 0.082(3) 0.009(2) 0.036(3) 0.000(2)
C29 0.084(3) 0.057(3) 0.080(3) 0.009(2) 0.036(3) 0.011(2)
C30 0.055(2) 0.056(3) 0.055(2) 0.0005(18) 0.016(2) 0.0000(18)
C31 0.059(2) 0.056(3) 0.065(3) 0.014(2) 0.015(2) -0.002(2)
C32 0.060(2) 0.060(3) 0.057(2) 0.006(2) 0.014(2) 0.004(2)
C33 0.070(3) 0.058(3) 0.061(3) 0.002(2) 0.008(2) -0.002(2)
C34 0.072(3) 0.060(3) 0.058(3) 0.001(2) 0.005(2) 0.001(2)
C35 0.065(3) 0.060(3) 0.048(2) 0.0019(19) 0.008(2) 0.003(2)
C36 0.071(3) 0.068(3) 0.053(2) 0.003(2) 0.006(2) -0.003(2)
C37 0.081(3) 0.061(3) 0.068(3) 0.008(2) 0.010(3) -0.006(2)
C38 0.059(2) 0.067(3) 0.049(2) 0.007(2) 0.012(2) 0.003(2)
C40A 0.22(3) 0.056(12) 0.25(6) -0.03(2) 0.10(3) -0.032(16)
C42 0.074(7) 0.099(10) 0.073(7) 0.009(7) -0.007(6) -0.006(7)
C43 0.072(8) 0.18(2) 0.130(14) -0.038(13) -0.030(9) 0.038(10)
O10B 0.107(8) 0.075(7) 0.056(5) -0.003(4) 0.011(5) 0.004(5)
N4B 0.084(7) 0.056(6) 0.068(6) -0.006(5) 0.029(6) -0.005(6)
C39B 0.065(6) 0.093(9) 0.074(7) -0.012(7) 0.019(6) -0.001(6)
C41B 0.073(7) 0.085(9) 0.091(8) -0.016(7) 0.010(6) -0.011(6)
C42A 0.19(4) 0.052(17) 0.14(3) -0.06(2) -0.05(3) -0.01(2)
O10A 0.129(11) 0.100(9) 0.077(7) 0.016(6) 0.021(7) 0.022(7)
N4A 0.076(7) 0.076(8) 0.078(7) -0.020(7) 0.034(6) -0.020(6)
C39A 0.097(8) 0.060(6) 0.079(8) -0.017(5) 0.036(7) -0.009(6)
C41A 0.076(9) 0.117(15) 0.103(13) -0.015(11) 0.020(8) 0.029(9)
C42B 0.15(3) 0.06(2) 0.22(6) -0.04(3) -0.11(4) 0.02(2)
C40B 0.079(10) 0.104(16) 0.119(16) -0.006(10) 0.022(10) -0.010(9)

loop_
_atom_type_symbol
_atom_type_description
_atom_type_scat_dispersion_real
_atom_type_scat_dispersion_imag
_atom_type_scat_source
C C 0.0033 0.0016 'International Tables Vol C Tables 4.2.6.8 and 6.1.1.4'
H H 0.0000 0.0000 'International Tables Vol C Tables 4.2.6.8 and 6.1.1.4'
Co Co 0.3494 0.9721 'International Tables Vol C Tables 4.2.6.8 and 6.1.1.4'
K K 0.2009 0.2494 'International Tables Vol C Tables 4.2.6.8 and 6.1.1.4'
N N 0.0061 0.0033 'International Tables Vol C Tables 4.2.6.8 and 6.1.1.4'
O O 0.0106 0.0060 'International Tables Vol C Tables 4.2.6.8 and 6.1.1.4'

loop_
_geom_angle_atom_site_label_1
_geom_angle_atom_site_label_2
_geom_angle_atom_site_label_3
_geom_angle
_geom_angle_site_symmetry_1
_geom_angle_site_symmetry_3
_geom_angle_publ_flag
O3 Co1 O2 112.99(14) 8_566 6_566 ?
O3 Co1 O6 99.88(15) 8_566 3_545 ?
O6 Co1 O2 121.07(13) 3_545 6_566 ?
O7 Co1 O2 111.88(14) . 6_566 ?
O7 Co1 O3 110.41(16) . 8_566 ?
O7 Co1 O6 99.27(15) . 3_545 ?
Co1 K1 H20 100.71(10) 7_656 3_545 ?
K2 K1 Co1 60.28(3) 5_666 7_656 ?
K2 K1 H20 112.89(10) 5_666 3_545 ?
O1 K1 Co1 111.14(9) . 7_656 ?
O1 K1 K2 51.19(8) . 5_666 ?
O1 K1 O2 94.82(10) . 4_645 ?
O1 K1 O3 61.33(10) . 3_545 ?
O1 K1 O5 73.57(12) . 5_666 ?
O1 K1 H20 109.84(13) . 3_545 ?
O2 K1 Co1 32.54(7) 4_645 7_656 ?
O2 K1 K2 48.29(7) 4_645 5_666 ?
O2 K1 O3 91.25(10) 4_645 3_545 ?
O2 K1 H20 80.43(11) 4_645 3_545 ?
O3 K1 Co1 123.69(8) 3_545 7_656 ?
O3 K1 K2 86.90(8) 3_545 5_666 ?
O3 K1 H20 49.01(13) 3_545 3_545 ?
O5 K1 Co1 54.96(8) 5_666 7_656 ?
O5 K1 K2 47.03(9) 5_666 5_666 ?
O5 K1 O2 72.28(11) 5_666 4_645 ?
O5 K1 O3 130.42(11) 5_666 3_545 ?
O5 K1 H20 152.71(13) 5_666 3_545 ?
O8 K1 Co1 50.54(8) 7_656 7_656 ?
O8 K1 K2 110.78(9) 7_656 5_666 ?
O8 K1 O1 160.33(12) 7_656 . ?
O8 K1 O2 72.47(10) 7_656 4_645 ?
O8 K1 O3 131.99(12) 7_656 3_545 ?
O8 K1 O5 88.03(12) 7_656 5_666 ?
O8 K1 H20 83.36(14) 7_656 3_545 ?
O8 K1 O10B 84.4(2) 7_656 . ?
O8 K1 O10A 94.1(3) 7_656 . ?
O10B K1 Co1 130.4(2) . 7_656 ?
O10B K1 K2 151.6(3) . 5_666 ?
O10B K1 O1 108.9(2) . . ?
O10B K1 O2 156.3(2) . 4_645 ?
O10B K1 O3 100.8(3) . 3_545 ?
O10B K1 O5 112.8(3) . 5_666 ?
O10B K1 H20 92.1(3) . 3_545 ?
O10A K1 O1 95.7(3) . . ?
O1 K2 Co1 107.13(8) 5_666 3_455 ?
O2 K2 Co1 32.52(7) 8_466 3_455 ?
O2 K2 O1 91.98(11) 8_466 5_666 ?
O2 K2 O4 72.81(11) 8_466 6_576 ?
O2 K2 O7 91.11(11) 8_466 2_656 ?
O4 K2 Co1 51.10(8) 6_576 3_455 ?
O4 K2 O1 156.73(12) 6_576 5_666 ?
O4 K2 O7 135.04(13) 6_576 2_656 ?
O5 K2 Co1 55.19(8) . 3_455 ?
O5 K2 O1 70.78(11) . 5_666 ?
O5 K2 O2 73.30(11) . 8_466 ?
O5 K2 O4 87.72(12) . 6_576 ?
O5 K2 O7 128.29(12) . 2_656 ?
O7 K2 Co1 123.63(8) 2_656 3_455 ?
O7 K2 O1 60.62(10) 2_656 5_666 ?
O9 K2 Co1 135.4(2) . 3_455 ?
O9 K2 O1 88.3(2) . 5_666 ?
O9 K2 O2 166.7(2) . 8_466 ?
O9 K2 O4 102.5(2) . 6_576 ?
O9 K2 O5 94.4(2) . . ?
O9 K2 O7 100.5(2) . 2_656 ?
K1 O1 K2 82.01(11) . 5_666 ?
C1 O1 K1 138.3(3) . . ?
C1 O1 K2 138.2(3) . 5_666 ?
Co1 O2 K1 99.09(12) 6_565 4_655 ?
Co1 O2 K2 100.39(12) 6_565 8_565 ?
K2 O2 K1 82.11(9) 8_565 4_655 ?
C1 O2 Co1 98.7(3) . 6_565 ?
C1 O2 K1 138.3(3) . 4_655 ?
C1 O2 K2 130.6(3) . 8_565 ?
Co1 O3 K1 110.59(15) 8_465 3_455 ?
C22 O3 Co1 116.5(3) . 8_465 ?
C22 O3 K1 104.0(3) . 3_455 ?
C22 O4 K2 150.8(3) . 6_575 ?
K2 O5 K1 85.73(11) . 5_666 ?
C30 O5 K1 121.5(3) . 5_666 ?
C30 O5 K2 129.8(3) . . ?
C30 O6 Co1 122.0(3) . 3_455 ?
Co1 O7 K2 115.04(15) . 2_656 ?
C38 O7 Co1 114.0(3) . . ?
C38 O7 K2 104.2(3) . 2_656 ?
C38 O8 K1 154.3(3) . 7_656 ?
C42 O9 K2 118.9(8) . . ?
C8 N1 C9 116.3(3) . . ?
C8 N1 C31 112.1(4) . . ?
C9 N1 C31 112.0(4) . . ?
C15 N2 C12 111.7(4) . . ?
C23 N2 C12 113.5(4) . . ?
C23 N2 C15 111.6(4) . . ?
C42 N3 C43 119.3(13) . . ?
C42 N3 C42A 122(2) . . ?
C42 N3 C42B 119.8(19) . . ?
C42A N3 C43 115(2) . . ?
C42B N3 C43 120.0(19) . . ?
O1 C1 O2 120.6(4) . . ?
O1 C1 C2 120.3(4) . . ?
O2 C1 C2 119.1(4) . . ?
C3 C2 C1 121.4(4) . . ?
C7 C2 C1 119.4(4) . . ?
C7 C2 C3 119.2(4) . . ?
C2 C3 H3 119.6 . . ?
C4 C3 C2 120.9(4) . . ?
C4 C3 H3 119.6 . . ?
C3 C4 H4 119.9 . . ?
C3 C4 C5 120.2(4) . . ?
C5 C4 H4 119.9 . . ?
C4 C5 C8 121.1(4) . . ?
C6 C5 C4 118.4(5) . . ?
C6 C5 C8 120.5(4) . . ?
C5 C6 H6 119.0 . . ?
C5 C6 C7 122.0(5) . . ?
C7 C6 H6 119.0 . . ?
C2 C7 C6 119.3(5) . . ?
C2 C7 H7 120.3 . . ?
C6 C7 H7 120.3 . . ?
N1 C8 C5 110.1(4) . . ?
N1 C8 H8A 109.6 . . ?
N1 C8 H8B 109.6 . . ?
C5 C8 H8A 109.6 . . ?
C5 C8 H8B 109.6 . . ?
H8A C8 H8B 108.2 . . ?
N1 C9 H9 106.9 . . ?
N1 C9 C10 115.6(4) . . ?
N1 C9 C14 110.7(4) . . ?
C10 C9 H9 106.9 . . ?
C10 C9 C14 109.5(4) . . ?
C14 C9 H9 106.9 . . ?
C9 C10 H10A 109.6 . . ?
C9 C10 H10B 109.6 . . ?
C9 C10 C11 110.4(4) . . ?
H10A C10 H10B 108.1 . . ?
C11 C10 H10A 109.6 . . ?
C11 C10 H10B 109.6 . . ?
C10 C11 H11A 109.9 . . ?
C10 C11 H11B 109.9 . . ?
H11A C11 H11B 108.3 . . ?
C12 C11 C10 109.1(4) . . ?
C12 C11 H11A 109.9 . . ?
C12 C11 H11B 109.9 . . ?
N2 C12 C11 111.0(4) . . ?
N2 C12 H12 106.4 . . ?
N2 C12 C13 114.9(4) . . ?
C11 C12 H12 106.4 . . ?
C13 C12 C11 111.1(4) . . ?
C13 C12 H12 106.4 . . ?
C12 C13 H13A 109.3 . . ?
C12 C13 H13B 109.3 . . ?
C12 C13 C14 111.4(4) . . ?
H13A C13 H13B 108.0 . . ?
C14 C13 H13A 109.3 . . ?
C14 C13 H13B 109.3 . . ?
C9 C14 H14A 109.4 . . ?
C9 C14 H14B 109.4 . . ?
C13 C14 C9 111.2(4) . . ?
C13 C14 H14A 109.4 . . ?
C13 C14 H14B 109.4 . . ?
H14A C14 H14B 108.0 . . ?
N2 C15 H15A 109.2 . . ?
N2 C15 H15B 109.2 . . ?
N2 C15 C16 112.1(4) . . ?
H15A C15 H15B 107.9 . . ?
C16 C15 H15A 109.2 . . ?
C16 C15 H15B 109.2 . . ?
C17 C16 C15 119.3(4) . . ?
C17 C16 C21 118.8(4) . . ?
C21 C16 C15 121.9(5) . . ?
C16 C17 H17 119.6 . . ?
C16 C17 C18 120.8(5) . . ?
C18 C17 H17 119.6 . . ?
C17 C18 H18 119.8 . . ?
C19 C18 C17 120.4(5) . . ?
C19 C18 H18 119.8 . . ?
C18 C19 C20 118.1(5) . . ?
C18 C19 C22 121.0(5) . . ?
C20 C19 C22 120.9(4) . . ?
K1 C20 H20 63.4 3_455 . ?
C19 C20 K1 85.7(3) . 3_455 ?
C19 C20 H20 119.3 . . ?
C21 C20 K1 120.9(4) . 3_455 ?
C21 C20 C19 121.4(4) . . ?
C21 C20 H20 119.3 . . ?
C16 C21 H21 119.7 . . ?
C20 C21 C16 120.6(5) . . ?
C20 C21 H21 119.7 . . ?
O3 C22 K1 55.1(3) . 3_455 ?
O3 C22 C19 115.4(5) . . ?
O4 C22 K1 131.4(3) . 3_455 ?
O4 C22 O3 123.9(4) . . ?
O4 C22 C19 120.7(4) . . ?
C19 C22 K1 82.3(3) . 3_455 ?
N2 C23 H23A 109.4 . . ?
N2 C23 H23B 109.4 . . ?
N2 C23 C24 111.1(4) . . ?
H23A C23 H23B 108.0 . . ?
C24 C23 H23A 109.4 . . ?
C24 C23 H23B 109.4 . . ?
C25 C24 C23 122.1(4) . . ?
C25 C24 C29 118.9(5) . . ?
C29 C24 C23 119.0(5) . . ?
C24 C25 H25 119.7 . . ?
C24 C25 C26 120.6(5) . . ?
C26 C25 H25 119.7 . . ?
C25 C26 H26 119.5 . . ?
C27 C26 C25 121.0(5) . . ?
C27 C26 H26 119.5 . . ?
C26 C27 C28 118.2(5) . . ?
C26 C27 C30 122.6(5) . . ?
C28 C27 C30 119.1(4) . . ?
C27 C28 H28 119.6 . . ?
C29 C28 C27 120.7(5) . . ?
C29 C28 H28 119.6 . . ?
C24 C29 H29 119.7 . . ?
C28 C29 C24 120.5(5) . . ?
C28 C29 H29 119.7 . . ?
O5 C30 K1 40.9(2) . 5_666 ?
O5 C30 O6 125.0(4) . . ?
O5 C30 C27 119.0(4) . . ?
O6 C30 K1 101.9(3) . 5_666 ?
O6 C30 C27 116.0(4) . . ?
C27 C30 K1 126.8(3) . 5_666 ?
N1 C31 H31A 108.9 . . ?
N1 C31 H31B 108.9 . . ?
N1 C31 C32 113.5(4) . . ?
H31A C31 H31B 107.7 . . ?
C32 C31 H31A 108.9 . . ?
C32 C31 H31B 108.9 . . ?
C33 C32 C31 122.3(4) . . ?
C37 C32 C31 120.0(5) . . ?
C37 C32 C33 117.7(5) . . ?
C32 C33 H33 119.3 . . ?
C34 C33 C32 121.5(5) . . ?
C34 C33 H33 119.3 . . ?
C33 C34 H34 120.3 . . ?
C33 C34 C35 119.3(5) . . ?
C35 C34 H34 120.3 . . ?
C34 C35 K2 121.0(3) . 2_656 ?
C34 C35 C38 118.8(5) . . ?
C36 C35 K2 74.0(3) . 2_656 ?
C36 C35 C34 119.5(4) . . ?
C36 C35 C38 121.6(4) . . ?
C38 C35 K2 75.1(3) . 2_656 ?
K2 C36 H36 71.4 2_656 . ?
C35 C36 K2 82.8(3) . 2_656 ?
C35 C36 H36 120.1 . . ?
C35 C36 C37 119.7(5) . . ?
C37 C36 K2 116.5(4) . 2_656 ?
C37 C36 H36 120.1 . . ?
C32 C37 C36 122.2(5) . . ?
C32 C37 H37 118.9 . . ?
C36 C37 H37 118.9 . . ?
O7 C38 K2 54.4(3) . 2_656 ?
O7 C38 C35 113.4(5) . . ?
O8 C38 K2 134.0(3) . 2_656 ?
O8 C38 O7 124.3(4) . . ?
O8 C38 C35 122.3(4) . . ?
C35 C38 K2 79.5(3) . 2_656 ?
H40A C40A H40B 109.5 . . ?
H40A C40A H40C 109.5 . . ?
H40B C40A H40C 109.5 . . ?
N4B C40A H40A 109.5 . . ?
N4B C40A H40B 109.5 . . ?
N4B C40A H40C 109.5 . . ?
O9 C42 N3 127.7(12) . . ?
O9 C42 H42 116.2 . . ?
N3 C42 H42 116.2 . . ?
N3 C43 H43A 109.5 . . ?
N3 C43 H43B 109.5 . . ?
N3 C43 H43C 109.5 . . ?
H43A C43 H43B 109.5 . . ?
H43A C43 H43C 109.5 . . ?
H43B C43 H43C 109.5 . . ?
C39B O10B K1 116.8(8) . . ?
C39B N4B C40A 112(2) . . ?
C39B N4B C41B 127.3(15) . . ?
C41B N4B C40A 120(2) . . ?
O10B C39B N4B 129.2(14) . . ?
O10B C39B H39B 115.4 . . ?
N4B C39B H39B 115.4 . . ?
N4B C41B H41A 109.5 . . ?
N4B C41B H41B 109.5 . . ?
N4B C41B H41C 109.5 . . ?
H41A C41B H41B 109.5 . . ?
H41A C41B H41C 109.5 . . ?
H41B C41B H41C 109.5 . . ?
N3 C42A H42A 109.5 . . ?
N3 C42A H42B 109.5 . . ?
N3 C42A H42C 109.5 . . ?
H42A C42A H42B 109.5 . . ?
H42A C42A H42C 109.5 . . ?
H42B C42A H42C 109.5 . . ?
C39A O10A K1 156.3(12) . . ?
C39A N4A C41A 121.6(12) . . ?
C39A N4A C40B 117.0(18) . . ?
C40B N4A C41A 121(2) . . ?
O10A C39A N4A 124.4(13) . . ?
O10A C39A H39A 117.8 . . ?
N4A C39A H39A 117.8 . . ?
N4A C41A H41D 109.5 . . ?
N4A C41A H41E 109.5 . . ?
N4A C41A H41F 109.5 . . ?
H41D C41A H41E 109.5 . . ?
H41D C41A H41F 109.5 . . ?
H41E C41A H41F 109.5 . . ?
N3 C42B H42D 109.5 . . ?
N3 C42B H42F 109.5 . . ?
N3 C42B H42E 109.5 . . ?
H42D C42B H42F 109.5 . . ?
H42D C42B H42E 109.5 . . ?
H42F C42B H42E 109.5 . . ?
N4A C40B H40D 109.5 . . ?
N4A C40B H40E 109.5 . . ?
N4A C40B H40F 109.5 . . ?
H40D C40B H40E 109.5 . . ?
H40D C40B H40F 109.5 . . ?
H40E C40B H40F 109.5 . . ?

loop_
_geom_bond_atom_site_label_1
_geom_bond_atom_site_label_2
_geom_bond_distance
_geom_bond_site_symmetry_2
_geom_bond_publ_flag
Co1 O2 2.044(3) 6_566 ?
Co1 O3 2.002(3) 8_566 ?
Co1 O6 2.005(3) 3_545 ?
Co1 O7 2.001(3) . ?
K1 K2 3.695(2) 5_666 ?
K1 O1 2.720(4) . ?
K1 O2 2.841(3) 4_645 ?
K1 O3 2.906(4) 3_545 ?
K1 O5 2.720(4) 5_666 ?
K1 O8 2.657(4) 7_656 ?
K1 H20 3.083(5) 3_545 ?
K1 O10B 2.672(10) . ?
K1 O10A 2.658(14) . ?
K2 O1 2.907(4) 5_666 ?
K2 O2 2.785(3) 8_466 ?
K2 O4 2.794(4) 6_576 ?
K2 O5 2.711(4) . ?
K2 O7 2.848(4) 2_656 ?
K2 O9 2.692(8) . ?
O1 C1 1.249(6) . ?
O2 C1 1.288(6) . ?
O3 C22 1.259(6) . ?
O4 C22 1.242(7) . ?
O5 C30 1.253(6) . ?
O6 C30 1.267(6) . ?
O7 C38 1.282(6) . ?
O8 C38 1.242(7) . ?
O9 C42 1.223(17) . ?
N1 C8 1.463(6) . ?
N1 C9 1.470(6) . ?
N1 C31 1.472(6) . ?
N2 C12 1.487(6) . ?
N2 C15 1.469(6) . ?
N2 C23 1.467(6) . ?
N3 C42 1.295(19) . ?
N3 C43 1.509(18) . ?
N3 C42A 1.485(18) . ?
N3 C42B 1.38(7) . ?
C1 C2 1.493(7) . ?
C2 C3 1.396(7) . ?
C2 C7 1.393(7) . ?
C3 H3 0.9300 . ?
C3 C4 1.388(7) . ?
C4 H4 0.9300 . ?
C4 C5 1.406(7) . ?
C5 C6 1.378(7) . ?
C5 C8 1.500(7) . ?
C6 H6 0.9300 . ?
C6 C7 1.400(8) . ?
C7 H7 0.9300 . ?
C8 H8A 0.9700 . ?
C8 H8B 0.9700 . ?
C9 H9 0.9800 . ?
C9 C10 1.532(6) . ?
C9 C14 1.537(7) . ?
C10 H10A 0.9700 . ?
C10 H10B 0.9700 . ?
C10 C11 1.561(7) . ?
C11 H11A 0.9700 . ?
C11 H11B 0.9700 . ?
C11 C12 1.542(7) . ?
C12 H12 0.9800 . ?
C12 C13 1.515(7) . ?
C13 H13A 0.9700 . ?
C13 H13B 0.9700 . ?
C13 C14 1.528(7) . ?
C14 H14A 0.9700 . ?
C14 H14B 0.9700 . ?
C15 H15A 0.9700 . ?
C15 H15B 0.9700 . ?
C15 C16 1.518(7) . ?
C16 C17 1.374(7) . ?
C16 C21 1.395(7) . ?
C17 H17 0.9300 . ?
C17 C18 1.413(7) . ?
C18 H18 0.9300 . ?
C18 C19 1.382(7) . ?
C19 C20 1.401(7) . ?
C19 C22 1.521(7) . ?
C20 H20 0.9300 . ?
C20 C21 1.376(7) . ?
C21 H21 0.9300 . ?
C23 H23A 0.9700 . ?
C23 H23B 0.9700 . ?
C23 C24 1.543(7) . ?
C24 C25 1.392(7) . ?
C24 C29 1.399(7) . ?
C25 H25 0.9300 . ?
C25 C26 1.400(7) . ?
C26 H26 0.9300 . ?
C26 C27 1.385(7) . ?
C27 C28 1.416(7) . ?
C27 C30 1.511(7) . ?
C28 H28 0.9300 . ?
C28 C29 1.390(8) . ?
C29 H29 0.9300 . ?
C31 H31A 0.9700 . ?
C31 H31B 0.9700 . ?
C31 C32 1.518(7) . ?
C32 C33 1.398(7) . ?
C32 C37 1.381(8) . ?
C33 H33 0.9300 . ?
C33 C34 1.381(7) . ?
C34 H34 0.9300 . ?
C34 C35 1.416(7) . ?
C35 C36 1.374(8) . ?
C35 C38 1.508(7) . ?
C36 H36 0.9300 . ?
C36 C37 1.388(7) . ?
C37 H37 0.9300 . ?
C40A H40A 0.9600 . ?
C40A H40B 0.9600 . ?
C40A H40C 0.9600 . ?
C40A N4B 1.497(17) . ?
C42 H42 0.9300 . ?
C43 H43A 0.9600 . ?
C43 H43B 0.9600 . ?
C43 H43C 0.9600 . ?
O10B C39B 1.223(14) . ?
N4B C39B 1.299(13) . ?
N4B C41B 1.364(14) . ?
C39B H39B 0.9300 . ?
C41B H41A 0.9600 . ?
C41B H41B 0.9600 . ?
C41B H41C 0.9600 . ?
C42A H42A 0.9600 . ?
C42A H42B 0.9600 . ?
C42A H42C 0.9600 . ?
O10A C39A 1.226(17) . ?
N4A C39A 1.38(2) . ?
N4A C41A 1.49(2) . ?
N4A C40B 1.38(3) . ?
C39A H39A 0.9300 . ?
C41A H41D 0.9600 . ?
C41A H41E 0.9600 . ?
C41A H41F 0.9600 . ?
C42B H42D 0.9600 . ?
C42B H42F 0.9600 . ?
C42B H42E 0.9600 . ?
C40B H40D 0.9600 . ?
C40B H40E 0.9600 . ?
C40B H40F 0.9600 . ?

loop_
_geom_torsion_atom_site_label_1
_geom_torsion_atom_site_label_2
_geom_torsion_atom_site_label_3
_geom_torsion_atom_site_label_4
_geom_torsion
_geom_torsion_site_symmetry_1
_geom_torsion_site_symmetry_2
_geom_torsion_site_symmetry_3
_geom_torsion_site_symmetry_4
_geom_torsion_publ_flag
Co1 O2 C1 O1 -5.3(4) 6_565 . . . ?
Co1 O2 C1 C2 172.5(3) 6_565 . . . ?
Co1 O3 C22 K1 122.0(3) 8_465 . . 3_455 ?
Co1 O3 C22 O4 1.7(7) 8_465 . . . ?
Co1 O3 C22 C19 -178.7(3) 8_465 . . . ?
Co1 O6 C30 K1 30.5(4) 3_455 . . 5_666 ?
Co1 O6 C30 O5 -6.8(7) 3_455 . . . ?
Co1 O6 C30 C27 172.1(3) 3_455 . . . ?
Co1 O7 C38 K2 126.2(3) . . . 2_656 ?
Co1 O7 C38 O8 3.2(6) . . . . ?
Co1 O7 C38 C35 -177.4(3) . . . . ?
K1 O1 C1 O2 107.1(5) . . . . ?
K1 O1 C1 C2 -70.6(6) . . . . ?
K1 O2 C1 O1 109.1(5) 4_655 . . . ?
K1 O2 C1 C2 -73.1(5) 4_655 . . . ?
K1 O3 C22 O4 -120.2(5) 3_455 . . . ?
K1 O3 C22 C19 59.3(4) 3_455 . . . ?
K1 O5 C30 O6 64.9(6) 5_666 . . . ?
K1 O5 C30 C27 -114.0(4) 5_666 . . . ?
K1 O8 C38 K2 -50.2(10) 7_656 . . 2_656 ?
K1 O8 C38 O7 21.0(11) 7_656 . . . ?
K1 O8 C38 C35 -158.3(6) 7_656 . . . ?
K1 C20 C21 C16 -105.0(5) 3_455 . . . ?
K1 O10B C39B N4B 169.1(12) . . . . ?
K1 O10A C39A N4A -42(4) . . . . ?
K2 O1 C1 O2 -92.6(5) 5_666 . . . ?
K2 O1 C1 C2 89.6(5) 5_666 . . . ?
K2 O2 C1 O1 -117.2(4) 8_565 . . . ?
K2 O2 C1 C2 60.6(5) 8_565 . . . ?
K2 O4 C22 K1 -52.8(9) 6_575 . . 3_455 ?
K2 O4 C22 O3 18.3(11) 6_575 . . . ?
K2 O4 C22 C19 -161.3(5) 6_575 . . . ?
K2 O5 C30 K1 -113.4(4) . . . 5_666 ?
K2 O5 C30 O6 -48.5(7) . . . . ?
K2 O5 C30 C27 132.6(4) . . . . ?
K2 O7 C38 O8 -123.0(5) 2_656 . . . ?
K2 O7 C38 C35 56.4(4) 2_656 . . . ?
K2 O9 C42 N3 154.0(14) . . . . ?
K2 C35 C36 C37 -116.4(6) 2_656 . . . ?
K2 C35 C38 O7 -43.5(4) 2_656 . . . ?
K2 C35 C38 O8 135.9(5) 2_656 . . . ?
K2 C36 C37 C32 -98.5(6) 2_656 . . . ?
O1 C1 C2 C3 -165.3(4) . . . . ?
O1 C1 C2 C7 17.7(7) . . . . ?
O2 C1 C2 C3 16.9(6) . . . . ?
O2 C1 C2 C7 -160.1(5) . . . . ?
N1 C9 C10 C11 -175.5(4) . . . . ?
N1 C9 C14 C13 174.2(4) . . . . ?
N1 C31 C32 C33 19.2(7) . . . . ?
N1 C31 C32 C37 -161.6(5) . . . . ?
N2 C12 C13 C14 176.3(4) . . . . ?
N2 C15 C16 C17 -43.9(6) . . . . ?
N2 C15 C16 C21 139.0(5) . . . . ?
N2 C23 C24 C25 -50.5(6) . . . . ?
N2 C23 C24 C29 129.4(5) . . . . ?
C1 C2 C3 C4 -178.1(4) . . . . ?
C1 C2 C7 C6 177.6(5) . . . . ?
C2 C3 C4 C5 0.7(7) . . . . ?
C3 C2 C7 C6 0.5(8) . . . . ?
C3 C4 C5 C6 0.2(7) . . . . ?
C3 C4 C5 C8 178.3(4) . . . . ?
C4 C5 C6 C7 -0.8(9) . . . . ?
C4 C5 C8 N1 -136.3(5) . . . . ?
C5 C6 C7 C2 0.5(9) . . . . ?
C6 C5 C8 N1 41.7(7) . . . . ?
C7 C2 C3 C4 -1.0(7) . . . . ?
C8 N1 C9 C10 -52.6(6) . . . . ?
C8 N1 C9 C14 72.6(5) . . . . ?
C8 N1 C31 C32 -154.6(4) . . . . ?
C8 C5 C6 C7 -178.9(5) . . . . ?
C9 N1 C8 C5 -159.4(4) . . . . ?
C9 N1 C31 C32 72.6(5) . . . . ?
C9 C10 C11 C12 -58.7(5) . . . . ?
C10 C9 C14 C13 -57.2(5) . . . . ?
C10 C11 C12 N2 -173.7(4) . . . . ?
C10 C11 C12 C13 57.2(5) . . . . ?
C11 C12 C13 C14 -56.7(5) . . . . ?
C12 N2 C15 C16 -70.9(5) . . . . ?
C12 N2 C23 C24 164.9(4) . . . . ?
C12 C13 C14 C9 56.5(5) . . . . ?
C14 C9 C10 C11 58.7(5) . . . . ?
C15 N2 C12 C11 157.3(4) . . . . ?
C15 N2 C12 C13 -75.6(5) . . . . ?
C15 N2 C23 C24 -67.7(5) . . . . ?
C15 C16 C17 C18 -177.4(5) . . . . ?
C15 C16 C21 C20 177.2(5) . . . . ?
C16 C17 C18 C19 0.2(9) . . . . ?
C17 C16 C21 C20 0.0(8) . . . . ?
C17 C18 C19 C20 0.1(8) . . . . ?
C17 C18 C19 C22 178.9(5) . . . . ?
C18 C19 C20 K1 123.6(5) . . . 3_455 ?
C18 C19 C20 C21 -0.3(8) . . . . ?
C18 C19 C22 K1 -124.2(5) . . . 3_455 ?
C18 C19 C22 O3 -169.6(5) . . . . ?
C18 C19 C22 O4 10.0(8) . . . . ?
C19 C20 C21 C16 0.2(8) . . . . ?
C20 C19 C22 K1 54.5(4) . . . 3_455 ?
C20 C19 C22 O3 9.1(7) . . . . ?
C20 C19 C22 O4 -171.3(5) . . . . ?
C21 C16 C17 C18 -0.2(8) . . . . ?
C22 C19 C20 K1 -55.2(4) . . . 3_455 ?
C22 C19 C20 C21 -179.1(5) . . . . ?
C23 N2 C12 C11 -75.4(5) . . . . ?
C23 N2 C12 C13 51.7(6) . . . . ?
C23 N2 C15 C16 160.7(4) . . . . ?
C23 C24 C25 C26 178.5(5) . . . . ?
C23 C24 C29 C28 -178.7(5) . . . . ?
C24 C25 C26 C27 -0.9(8) . . . . ?
C25 C24 C29 C28 1.3(8) . . . . ?
C25 C26 C27 C28 3.2(8) . . . . ?
C25 C26 C27 C30 -175.0(5) . . . . ?
C26 C27 C28 C29 -3.4(8) . . . . ?
C26 C27 C30 K1 122.5(4) . . . 5_666 ?
C26 C27 C30 O5 170.9(5) . . . . ?
C26 C27 C30 O6 -8.1(7) . . . . ?
C27 C28 C29 C24 1.1(9) . . . . ?
C28 C27 C30 K1 -55.7(6) . . . 5_666 ?
C28 C27 C30 O5 -7.3(7) . . . . ?
C28 C27 C30 O6 173.7(5) . . . . ?
C29 C24 C25 C26 -1.4(8) . . . . ?
C30 C27 C28 C29 174.9(5) . . . . ?
C31 N1 C8 C5 70.0(5) . . . . ?
C31 N1 C9 C10 78.0(5) . . . . ?
C31 N1 C9 C14 -156.7(4) . . . . ?
C31 C32 C33 C34 -179.8(5) . . . . ?
C31 C32 C37 C36 -178.5(5) . . . . ?
C32 C33 C34 C35 -1.9(8) . . . . ?
C33 C32 C37 C36 0.7(9) . . . . ?
C33 C34 C35 K2 89.5(6) . . . 2_656 ?
C33 C34 C35 C36 1.1(8) . . . . ?
C33 C34 C35 C38 178.8(5) . . . . ?
C34 C35 C36 K2 117.0(5) . . . 2_656 ?
C34 C35 C36 C37 0.6(8) . . . . ?
C34 C35 C38 K2 -117.5(5) . . . 2_656 ?
C34 C35 C38 O7 -161.0(5) . . . . ?
C34 C35 C38 O8 18.4(7) . . . . ?
C35 C36 C37 C32 -1.5(9) . . . . ?
C36 C35 C38 K2 60.1(5) . . . 2_656 ?
C36 C35 C38 O7 16.6(7) . . . . ?
C36 C35 C38 O8 -164.0(5) . . . . ?
C37 C32 C33 C34 1.1(8) . . . . ?
C38 C35 C36 K2 -60.6(5) . . . 2_656 ?
C38 C35 C36 C37 -177.1(5) . . . . ?
C40A N4B C39B O10B 0(3) . . . . ?
C43 N3 C42 O9 10(3) . . . . ?
C41B N4B C39B O10B -178.0(14) . . . . ?
C42A N3 C42 O9 167(3) . . . . ?
C41A N4A C39A O10A -2(2) . . . . ?
C42B N3 C42 O9 -159(3) . . . . ?
C40B N4A C39A O10A 175.3(18) . . . . ?
